data_7119007
loop_
_publ_author_name
'Kazuto Nakamura'
'Nobuhiro Yasuda'
'Hiromitsu Maeda'

_publ_section_title
;
 Dimension-controlled assemblies of modified bipyrroles stabilized by
 electron-withdrawing moieties
;
_journal_name_full Chem.Commun.
_journal_page_first 7157
_journal_volume 52
_journal_year 2016
_chemical_formula_moiety 'C28 H28 N2 O8, 0.5(C4 H8 O), 0.5(O)'
_chemical_formula_sum 'C30 H32 N2 O9'
_chemical_formula_weight 564.57
_chemical_melting_point 280
_chemical_name_systematic DBBP-6OMe
_space_group_crystal_system triclinic
_space_group_IT_number 2
_space_group_name_Hall '-P 1'
_space_group_name_H-M_alt 'P -1'
_symmetry_space_group_name_Hall '-P 1'
_symmetry_space_group_name_H-M 'P -1'
_atom_sites_solution_hydrogens geom
_audit_creation_method SHELXL-2014/7
_audit_update_record
;
2016-04-19 deposited with the CCDC.
2016-05-03 downloaded from the CCDC.
;
_cell_angle_alpha 87.803(4)
_cell_angle_beta 86.847(4)
_cell_angle_gamma 78.375(4)
_cell_formula_units_Z 2
_cell_length_a 7.9706(19)
_cell_length_b 10.519(3)
_cell_length_c 17.440(4)
_cell_measurement_reflns_used 14866
_cell_measurement_temperature 90(2)
_cell_measurement_theta_max 27.499
_cell_measurement_theta_min 2.176
_cell_volume 1429.5(6)
_computing_cell_refinement 'Rapid Auto(Rigaku)'
_computing_data_collection 'Rapid Auto(Rigaku)'
_computing_data_reduction 'Rapid Auto(Rigaku)'
_computing_structure_refinement 'SHELXL-2014/7 (Sheldrick, 2014)'
_computing_structure_solution 'SHELXS-97 (Sheldrick, 1990)'
_diffrn_ambient_temperature 90(2)
_diffrn_detector_area_resol_mean 29
_diffrn_measured_fraction_theta_full 0.986
_diffrn_measured_fraction_theta_max 0.986
_diffrn_measurement_device_type 'Rigaku Saturn 724'
_diffrn_measurement_method 'Oscillation Photograph'
_diffrn_radiation_type Synchrotron
_diffrn_radiation_wavelength 0.78203
_diffrn_reflns_av_R_equivalents 0.0743
_diffrn_reflns_av_unetI/netI 0.0871
_diffrn_reflns_Laue_measured_fraction_full 0.986
_diffrn_reflns_Laue_measured_fraction_max 0.986
_diffrn_reflns_limit_h_max 8
_diffrn_reflns_limit_h_min -9
_diffrn_reflns_limit_k_max 12
_diffrn_reflns_limit_k_min -12
_diffrn_reflns_limit_l_max 20
_diffrn_reflns_limit_l_min -20
_diffrn_reflns_number 14866
_diffrn_reflns_point_group_measured_fraction_full 0.986
_diffrn_reflns_point_group_measured_fraction_max 0.986
_diffrn_reflns_theta_full 27.499
_diffrn_reflns_theta_max 27.499
_diffrn_reflns_theta_min 2.176
_diffrn_source 'synchrotron radiation SPring-8 BL40XU'
_exptl_absorpt_coefficient_mu 0.120
_exptl_absorpt_correction_T_max 1.000
_exptl_absorpt_correction_T_min 0.452
_exptl_absorpt_correction_type multi-scan
_exptl_absorpt_process_details 'ABSCOR (T.Higashi, 2001)'
_exptl_crystal_colour yellow
_exptl_crystal_density_diffrn 1.312
_exptl_crystal_density_meas ?
_exptl_crystal_description needle
_exptl_crystal_F_000 596
_exptl_crystal_size_max 0.010
_exptl_crystal_size_mid 0.010
_exptl_crystal_size_min 0.010
_refine_diff_density_max 0.402
_refine_diff_density_min -0.374
_refine_diff_density_rms 0.086
_refine_ls_extinction_coef .
_refine_ls_extinction_method none
_refine_ls_goodness_of_fit_ref 1.132
_refine_ls_hydrogen_treatment constr
_refine_ls_matrix_type full
_refine_ls_number_parameters 414
_refine_ls_number_reflns 4862
_refine_ls_number_restraints 0
_refine_ls_restrained_S_all 1.132
_refine_ls_R_factor_all 0.1119
_refine_ls_R_factor_gt 0.0551
_refine_ls_shift/su_max 0.004
_refine_ls_shift/su_mean 0.001
_refine_ls_structure_factor_coef Fsqd
_refine_ls_weighting_details 'w=1/[\s^2^(Fo^2^)+(0.0585P)^2^+1.8429P] where P=(Fo^2^+2Fc^2^)/3'
_refine_ls_weighting_scheme calc
_refine_ls_wR_factor_gt 0.1213
_refine_ls_wR_factor_ref 0.1820
_reflns_Friedel_coverage 0.000
_reflns_Friedel_fraction_full .
_reflns_Friedel_fraction_max .
_reflns_number_gt 3003
_reflns_number_total 4862
_reflns_threshold_expression 'I > 2\s(I)'
_cod_data_source_file c6cc03423c2.cif
_cod_data_source_block ydkr
_cod_depositor_comments
;
The following automatic conversions were performed:

'_exptl_crystal_density_meas' value 'not measured' was changed to '?'
- the value is perceived as not measured.

Automatic conversion script
Id: cif_fix_values 4609 2016-04-01 06:22:49Z antanas 
;
_cod_original_cell_volume 1429.4(6)
_cod_database_code 7119007
_shelx_shelxl_version_number 2014/7
_shelx_space_group_comment
;
The symmetry employed for this shelxl refinement is uniquely defined
by the following loop, which should always be used as a source of
symmetry information in preference to the above space-group names.
They are only intended as comments.
;
_shelx_estimated_absorpt_t_min 0.999
_shelx_estimated_absorpt_t_max 0.999

loop_
_space_group_symop_operation_xyz
'x, y, z'
'-x, -y, -z'

loop_
_atom_site_label
_atom_site_type_symbol
_atom_site_fract_x
_atom_site_fract_y
_atom_site_fract_z
_atom_site_U_iso_or_equiv
_atom_site_adp_type
_atom_site_occupancy
_atom_site_site_symmetry_order
_atom_site_calc_flag
_atom_site_refinement_flags_posn
_atom_site_refinement_flags_adp
_atom_site_refinement_flags_occupancy
_atom_site_disorder_assembly
_atom_site_disorder_group
O0 O 0.5223(3) 0.7926(2) 0.42749(14) 0.0264(6) Uani 1 1 d . . . . .
O1 O -0.6381(3) 0.9083(2) 0.59479(14) 0.0254(6) Uani 1 1 d . . . . .
O2 O 0.4827(3) 0.9043(2) 0.09001(13) 0.0274(6) Uani 1 1 d . . . . .
O3 O -0.4846(3) 0.5573(2) 0.87260(14) 0.0265(6) Uani 1 1 d . . . . .
N0 N 0.1697(4) 0.8360(3) 0.46585(16) 0.0203(7) Uani 1 1 d . . . . .
H0 H 0.2305 0.8457 0.5051 0.024 Uiso 1 1 calc R U . . .
O4 O 0.8531(3) 0.5347(2) 0.19525(14) 0.0273(6) Uani 1 1 d . . . . .
N1 N -0.2826(4) 0.8611(3) 0.54666(16) 0.0201(7) Uani 1 1 d . . . . .
H1A H -0.3474 0.8709 0.5068 0.024 Uiso 1 1 calc R U . . .
O5 O 0.7509(3) 0.6966(2) 0.07490(13) 0.0252(6) Uani 1 1 d . . . . .
O6 O -0.7510(3) 0.7121(3) 0.94599(14) 0.0307(6) Uani 1 1 d . . . . .
O7 O -0.9265(4) 0.9414(3) 0.87386(17) 0.0431(8) Uani 1 1 d . . . . .
C0 C 0.4212(4) 0.7960(3) 0.3733(2) 0.0205(8) Uani 1 1 d . . . . .
C1 C -0.4947(4) 0.7110(3) 0.76048(19) 0.0207(8) Uani 1 1 d . . . . .
H1 H -0.3957 0.6600 0.7360 0.025 Uiso 1 1 calc R U . . .
C2 C -0.7013(4) 0.7496(3) 0.87130(19) 0.0220(8) Uani 1 1 d . . . . .
C3 C -0.1058(4) 0.8484(3) 0.54285(19) 0.0195(8) Uani 1 1 d . . . . .
C4 C -0.0056(4) 0.8384(3) 0.46942(19) 0.0190(8) Uani 1 1 d . . . . .
C5 C 0.7163(4) 0.6382(3) 0.2102(2) 0.0212(8) Uani 1 1 d . . . . .
C6 C 0.4369(4) 0.8508(3) 0.22872(19) 0.0210(8) Uani 1 1 d . . . . .
H6 H 0.3407 0.9202 0.2346 0.025 Uiso 1 1 calc R U . . .
C7 C 0.6366(4) 0.6645(3) 0.2837(2) 0.0215(8) Uani 1 1 d . . . . .
H7 H 0.6770 0.6115 0.3268 0.026 Uiso 1 1 calc R U . . .
C8 C -0.3424(4) 0.8560(3) 0.62357(19) 0.0201(8) Uani 1 1 d . . . . .
C9 C -0.5261(4) 0.8666(3) 0.64332(19) 0.0190(8) Uani 1 1 d . . . . .
C10 C 0.5226(4) 0.8265(3) 0.15607(19) 0.0195(8) Uani 1 1 d . . . . .
C11 C -0.7845(5) 0.8668(3) 0.8349(2) 0.0255(8) Uani 1 1 d . . . . .
C12 C 0.2345(4) 0.8157(3) 0.38996(19) 0.0202(8) Uani 1 1 d . . . . .
C13 C -0.5564(5) 0.6717(3) 0.8337(2) 0.0239(8) Uani 1 1 d . . . . .
C14 C 0.6596(4) 0.7186(3) 0.14588(19) 0.0207(8) Uani 1 1 d . . . . .
C15 C -0.1980(4) 0.8419(3) 0.6693(2) 0.0214(8) Uani 1 1 d . . . . .
H15 H -0.1997 0.8360 0.7239 0.026 Uiso 1 1 calc R U . . .
C16 C 0.3713(5) 1.0312(4) 0.0995(2) 0.0314(9) Uani 1 1 d . . . . .
H16A H 0.2576 1.0200 0.1195 0.047 Uiso 1 1 calc R U . . .
H16B H 0.3609 1.0779 0.0498 0.047 Uiso 1 1 calc R U . . .
H16C H 0.4203 1.0809 0.1358 0.047 Uiso 1 1 calc R U . . .
C17 C -0.0502(4) 0.8383(3) 0.61956(19) 0.0225(8) Uani 1 1 d . . . . .
H17 H 0.0643 0.8306 0.6345 0.027 Uiso 1 1 calc R U . . .
C18 C -0.0538(5) 0.8178(3) 0.3942(2) 0.0237(8) Uani 1 1 d . . . . .
H18 H -0.1657 0.8141 0.3795 0.028 Uiso 1 1 calc R U . . .
C19 C 0.6551(5) 0.6496(3) 0.0155(2) 0.0264(9) Uani 1 1 d . . . . .
H19A H 0.6370 0.5623 0.0303 0.040 Uiso 1 1 calc R U . . .
H19B H 0.7207 0.6466 -0.0338 0.040 Uiso 1 1 calc R U . . .
H19C H 0.5438 0.7085 0.0107 0.040 Uiso 1 1 calc R U . . .
C20 C 0.0971(5) 0.8037(4) 0.3452(2) 0.0262(8) Uani 1 1 d . . . . .
H20 H 0.1040 0.7888 0.2917 0.031 Uiso 1 1 calc R U . . .
C21 C 0.9064(5) 0.4449(4) 0.2596(2) 0.0330(9) Uani 1 1 d . . . . .
H21A H 0.9502 0.4910 0.2994 0.050 Uiso 1 1 calc R U . . .
H21B H 0.9968 0.3733 0.2415 0.050 Uiso 1 1 calc R U . . .
H21C H 0.8079 0.4102 0.2809 0.050 Uiso 1 1 calc R U . . .
C22 C -0.3320(5) 0.4756(4) 0.8381(2) 0.0297(9) Uani 1 1 d . . . . .
H22A H -0.3576 0.4488 0.7875 0.045 Uiso 1 1 calc R U . . .
H22B H -0.2965 0.3985 0.8711 0.045 Uiso 1 1 calc R U . . .
H22C H -0.2393 0.5244 0.8323 0.045 Uiso 1 1 calc R U . . .
C23 C 0.4963(4) 0.7699(3) 0.29290(19) 0.0204(8) Uani 1 1 d . . . . .
C24 C -0.5814(4) 0.8268(3) 0.7240(2) 0.0223(8) Uani 1 1 d . . . . .
C25 C -0.7282(5) 0.9040(4) 0.7608(2) 0.0250(8) Uani 1 1 d . . . . .
H25 H -0.7882 0.9801 0.7357 0.030 Uiso 1 1 calc R U . . .
C26 C -0.9199(5) 0.6766(4) 0.9537(2) 0.0322(9) Uani 1 1 d . . . . .
H26A H -1.0075 0.7500 0.9366 0.048 Uiso 1 1 calc R U . . .
H26B H -0.9453 0.6544 1.0076 0.048 Uiso 1 1 calc R U . . .
H26C H -0.9199 0.6016 0.9221 0.048 Uiso 1 1 calc R U . . .
C27A C -0.9006(12) 1.0170(9) 0.9282(6) 0.0484(18) Uani 0.480(6) 1 d . . P A 1
H27A H -0.8196 0.9672 0.9638 0.073 Uiso 0.480(6) 1 calc R U P A 1
H27B H -1.0096 1.0508 0.9561 0.073 Uiso 0.480(6) 1 calc R U P A 1
H27C H -0.8533 1.0895 0.9052 0.073 Uiso 0.480(6) 1 calc R U P A 1
C27B C -0.9676(11) 1.0788(8) 0.8605(6) 0.0484(18) Uani 0.520(6) 1 d . . P A 2
H27D H -0.8625 1.1138 0.8596 0.073 Uiso 0.520(6) 1 calc R U P A 2
H27E H -1.0471 1.1187 0.9018 0.073 Uiso 0.520(6) 1 calc R U P A 2
H27F H -1.0215 1.0981 0.8111 0.073 Uiso 0.520(6) 1 calc R U P A 2
O51 O 0.491(3) 0.5014(19) 0.4832(5) 0.040(3) Uani 0.5 1 d . . P B .
O52A O 0.2545(10) 0.5471(8) 0.5639(4) 0.045(2) Uani 0.384(5) 1 d . . P B 3
O52B O 0.503(3) 0.551(2) 0.6015(14) 0.045(2) Uani 0.116(5) 1 d . . P B 4
C53 C 0.3163(15) 0.5100(8) 0.5000(6) 0.038(2) Uani 0.5 1 d . . P . .
C55 C 0.5877(15) 0.5365(10) 0.5453(7) 0.047(3) Uani 0.5 1 d . . P . .
H55A H 0.5811 0.4775 0.5905 0.056 Uiso 0.5 1 calc R U P B .
H55B H 0.5396 0.6265 0.5609 0.056 Uiso 0.5 1 calc R U P . .
C54 C 0.7742(15) 0.5247(10) 0.5156(8) 0.048(3) Uani 0.5 1 d . . P B .
H54A H 0.8246 0.4335 0.5060 0.072 Uiso 0.5 1 calc R U P . .
H54B H 0.8392 0.5572 0.5540 0.072 Uiso 0.5 1 calc R U P . .
H54C H 0.7782 0.5760 0.4676 0.072 Uiso 0.5 1 calc R U P . .
C56 C 0.2242(14) 0.4808(9) 0.4304(7) 0.046(2) Uani 0.5 1 d . . P B .
H56A H 0.2027 0.5577 0.3961 0.070 Uiso 0.5 1 calc R U P . .
H56B H 0.1149 0.4575 0.4475 0.070 Uiso 0.5 1 calc R U P . .
H56C H 0.2958 0.4083 0.4029 0.070 Uiso 0.5 1 calc R U P . .

loop_
_atom_site_aniso_label
_atom_site_aniso_U_11
_atom_site_aniso_U_22
_atom_site_aniso_U_33
_atom_site_aniso_U_23
_atom_site_aniso_U_13
_atom_site_aniso_U_12
O0 0.0221(14) 0.0352(15) 0.0227(13) -0.0044(11) -0.0008(11) -0.0073(11)
O1 0.0193(14) 0.0310(14) 0.0249(14) -0.0020(11) 0.0000(11) -0.0027(11)
O2 0.0349(15) 0.0233(13) 0.0217(13) 0.0017(10) 0.0019(11) -0.0022(11)
O3 0.0287(15) 0.0236(13) 0.0258(14) 0.0021(11) 0.0040(11) -0.0043(11)
N0 0.0206(16) 0.0231(15) 0.0177(15) 0.0001(12) -0.0003(12) -0.0059(13)
O4 0.0254(14) 0.0252(14) 0.0273(14) -0.0018(11) 0.0032(11) 0.0039(11)
N1 0.0178(16) 0.0235(15) 0.0191(15) -0.0001(12) -0.0002(12) -0.0042(12)
O5 0.0246(14) 0.0339(14) 0.0187(13) -0.0075(10) 0.0056(11) -0.0103(11)
O6 0.0273(15) 0.0439(16) 0.0215(14) 0.0024(11) 0.0049(11) -0.0109(12)
O7 0.0394(17) 0.0332(16) 0.0486(18) 0.0002(14) 0.0256(14) 0.0044(13)
C0 0.0201(19) 0.0198(18) 0.0219(19) -0.0012(14) 0.0024(16) -0.0057(15)
C1 0.0184(19) 0.0233(18) 0.0210(18) -0.0020(14) -0.0006(15) -0.0052(15)
C2 0.0193(19) 0.030(2) 0.0174(18) -0.0030(15) 0.0074(15) -0.0076(16)
C3 0.0193(19) 0.0209(18) 0.0207(18) -0.0040(14) 0.0017(15) -0.0099(15)
C4 0.0172(18) 0.0181(17) 0.0235(19) -0.0002(14) 0.0011(15) -0.0084(14)
C5 0.0175(19) 0.0223(18) 0.0240(19) -0.0028(14) 0.0009(15) -0.0049(15)
C6 0.0169(18) 0.0219(18) 0.0249(19) -0.0057(15) 0.0027(15) -0.0055(15)
C7 0.024(2) 0.0197(18) 0.0210(19) -0.0011(14) 0.0010(15) -0.0053(15)
C8 0.0196(19) 0.0253(19) 0.0172(18) -0.0024(14) 0.0011(15) -0.0087(15)
C9 0.0181(18) 0.0194(17) 0.0200(18) -0.0014(14) -0.0023(15) -0.0048(14)
C10 0.024(2) 0.0167(17) 0.0190(18) -0.0010(14) 0.0000(15) -0.0077(15)
C11 0.0198(19) 0.0260(19) 0.029(2) -0.0027(16) 0.0038(16) -0.0009(16)
C12 0.0189(19) 0.0255(18) 0.0187(18) -0.0009(14) 0.0011(15) -0.0111(15)
C13 0.028(2) 0.0210(18) 0.025(2) 0.0017(15) -0.0031(16) -0.0086(16)
C14 0.0223(19) 0.0230(18) 0.0178(18) -0.0056(14) 0.0048(15) -0.0075(15)
C15 0.0218(19) 0.0228(18) 0.0192(18) -0.0029(14) 0.0020(15) -0.0041(15)
C16 0.030(2) 0.028(2) 0.032(2) 0.0008(17) 0.0040(18) 0.0016(17)
C17 0.0174(19) 0.0285(19) 0.0226(19) -0.0029(15) -0.0005(15) -0.0070(15)
C18 0.0172(19) 0.030(2) 0.025(2) -0.0010(15) -0.0007(15) -0.0083(15)
C19 0.032(2) 0.027(2) 0.0216(19) -0.0037(15) -0.0003(16) -0.0091(17)
C20 0.026(2) 0.033(2) 0.0207(19) -0.0042(16) 0.0024(16) -0.0102(17)
C21 0.034(2) 0.033(2) 0.028(2) 0.0026(17) -0.0013(18) 0.0035(18)
C22 0.031(2) 0.026(2) 0.032(2) -0.0050(16) 0.0025(17) -0.0047(17)
C23 0.0220(19) 0.0219(18) 0.0192(18) -0.0012(14) 0.0013(15) -0.0097(15)
C24 0.0202(19) 0.0266(19) 0.0220(19) -0.0030(15) 0.0011(15) -0.0099(15)
C25 0.023(2) 0.030(2) 0.023(2) 0.0004(15) 0.0031(16) -0.0069(16)
C26 0.027(2) 0.036(2) 0.035(2) -0.0019(18) 0.0096(18) -0.0133(18)
C27A 0.043(4) 0.035(4) 0.069(5) -0.018(3) 0.024(4) -0.014(3)
C27B 0.043(4) 0.035(4) 0.069(5) -0.018(3) 0.024(4) -0.014(3)
O51 0.054(6) 0.029(3) 0.038(9) -0.004(8) 0.003(10) -0.012(3)
O52A 0.052(5) 0.047(5) 0.031(4) 0.004(3) 0.004(4) 0.001(4)
O52B 0.052(5) 0.047(5) 0.031(4) 0.004(3) 0.004(4) 0.001(4)
C53 0.046(7) 0.020(5) 0.043(7) 0.007(4) 0.001(6) 0.004(5)
C55 0.052(7) 0.037(6) 0.049(8) 0.004(5) 0.004(6) -0.005(5)
C54 0.054(8) 0.035(6) 0.058(8) 0.011(5) -0.016(7) -0.016(5)
C56 0.055(7) 0.032(5) 0.053(6) -0.001(5) 0.002(6) -0.012(4)

loop_
_atom_type_symbol
_atom_type_description
_atom_type_scat_dispersion_real
_atom_type_scat_dispersion_imag
_atom_type_scat_source
C C -0.0020 0.0020 'International Tables Vol C Tables 4.2.6.8 and 6.1.1.4'
H H 0.0000 0.0000 'International Tables Vol C Tables 4.2.6.8 and 6.1.1.4'
N N -0.0031 0.0041 'International Tables Vol C Tables 4.2.6.8 and 6.1.1.4'
O O -0.0041 0.0075 'International Tables Vol C Tables 4.2.6.8 and 6.1.1.4'

loop_
_geom_angle_atom_site_label_1
_geom_angle_atom_site_label_2
_geom_angle_atom_site_label_3
_geom_angle
_geom_angle_site_symmetry_1
_geom_angle_site_symmetry_3
C10 O2 C16 117.8(3) . .
C13 O3 C22 118.3(3) . .
C4 N0 C12 109.3(3) . .
C5 O4 C21 116.8(3) . .
C3 N1 C8 109.8(3) . .
C14 O5 C19 114.1(3) . .
C2 O6 C26 115.1(3) . .
C27A O7 C11 118.8(5) . .
C11 O7 C27B 119.9(4) . .
O0 C0 C12 120.3(3) . .
O0 C0 C23 118.7(3) . .
C12 C0 C23 120.8(3) . .
C24 C1 C13 119.8(3) . .
O6 C2 C13 118.4(3) . .
O6 C2 C11 122.0(3) . .
C13 C2 C11 119.4(3) . .
N1 C3 C17 107.8(3) . .
N1 C3 C4 122.0(3) . .
C17 C3 C4 130.1(3) . .
N0 C4 C18 107.9(3) . .
N0 C4 C3 121.5(3) . .
C18 C4 C3 130.4(3) . .
O4 C5 C7 123.8(3) . .
O4 C5 C14 115.7(3) . .
C7 C5 C14 120.4(3) . .
C10 C6 C23 119.2(3) . .
C5 C7 C23 119.8(3) . .
N1 C8 C15 107.2(3) . .
N1 C8 C9 120.6(3) . .
C15 C8 C9 132.2(3) . .
O1 C9 C8 121.4(3) . .
O1 C9 C24 119.8(3) . .
C8 C9 C24 118.8(3) . .
O2 C10 C6 124.2(3) . .
O2 C10 C14 115.0(3) . .
C6 C10 C14 120.7(3) . .
O7 C11 C25 121.4(3) . .
O7 C11 C2 117.8(3) . .
C25 C11 C2 120.8(3) . .
N0 C12 C20 107.6(3) . .
N0 C12 C0 119.2(3) . .
C20 C12 C0 132.7(3) . .
O3 C13 C2 115.8(3) . .
O3 C13 C1 124.0(3) . .
C2 C13 C1 120.2(3) . .
O5 C14 C5 119.0(3) . .
O5 C14 C10 121.3(3) . .
C5 C14 C10 119.4(3) . .
C8 C15 C17 108.1(3) . .
C15 C17 C3 107.1(3) . .
C20 C18 C4 107.1(3) . .
C12 C20 C18 108.1(3) . .
C7 C23 C6 120.4(3) . .
C7 C23 C0 117.2(3) . .
C6 C23 C0 122.3(3) . .
C25 C24 C1 120.3(3) . .
C25 C24 C9 118.6(3) . .
C1 C24 C9 121.0(3) . .
C11 C25 C24 119.5(3) . .
O51 O51 C55 134(6) 2_666 2_666
O51 O51 C53 94(4) 2_666 .
C55 O51 C53 53.1(14) 2_666 .
O51 O51 C55 29(4) 2_666 .
C55 O51 C55 162.5(18) 2_666 .
C53 O51 C55 115.4(12) . .
O51 O51 C53 63(4) 2_666 2_666
C55 O51 C53 143.7(17) 2_666 2_666
C53 O51 C53 157.0(7) . 2_666
C55 O51 C53 43.5(8) . 2_666
O51 O51 O52B 155(4) 2_666 2_666
C55 O51 O52B 46.3(13) 2_666 2_666
C53 O51 O52B 97.6(15) . 2_666
C55 O51 O52B 146.9(19) . 2_666
C53 O51 O52B 103.7(15) 2_666 2_666
C53 O52A C54 33.8(6) . 2_666
C54 C53 C55 95.9(14) 2_666 2_666
C54 C53 O52A 98.3(14) 2_666 .
C55 C53 O52A 159.7(13) 2_666 .
C54 C53 O51 139.6(14) 2_666 .
C55 C53 O51 44.0(9) 2_666 .
O52A C53 O51 119.3(11) . .
C54 C53 C56 35.7(9) 2_666 .
C55 C53 C56 70.0(9) 2_666 .
O52A C53 C56 128.8(11) . .
O51 C53 C56 111.7(9) . .
C54 C53 O51 151.8(14) 2_666 2_666
C55 C53 O51 63.8(10) 2_666 2_666
O52A C53 O51 97.7(9) . 2_666
O51 C53 O51 23.0(7) . 2_666
C56 C53 O51 133.5(9) . 2_666
O51 C55 C54 107.7(12) . .

loop_
_geom_bond_atom_site_label_1
_geom_bond_atom_site_label_2
_geom_bond_distance
_geom_bond_site_symmetry_2
O0 C0 1.270(4) .
O1 C9 1.266(4) .
O2 C10 1.400(4) .
O2 C16 1.456(4) .
O3 C13 1.392(4) .
O3 C22 1.455(4) .
N0 C4 1.391(4) .
N0 C12 1.402(4) .
O4 C5 1.398(4) .
O4 C21 1.463(4) .
N1 C3 1.387(4) .
N1 C8 1.401(4) .
O5 C14 1.404(4) .
O5 C19 1.476(4) .
O6 C2 1.406(4) .
O6 C26 1.467(4) .
O7 C27A 1.311(10) .
O7 C11 1.399(4) .
O7 C27B 1.429(9) .
C0 C12 1.474(5) .
C0 C23 1.507(5) .
C1 C24 1.419(5) .
C1 C13 1.420(5) .
C2 C13 1.418(5) .
C2 C11 1.421(5) .
C3 C17 1.426(5) .
C3 C4 1.467(5) .
C4 C18 1.423(5) .
C5 C7 1.411(5) .
C5 C14 1.417(5) .
C6 C10 1.413(5) .
C6 C23 1.423(5) .
C7 C23 1.414(5) .
C8 C15 1.417(5) .
C8 C9 1.468(5) .
C9 C24 1.520(5) .
C10 C14 1.417(5) .
C11 C25 1.412(5) .
C12 C20 1.407(5) .
C15 C17 1.420(5) .
C18 C20 1.423(5) .
C24 C25 1.419(5) .
O51 O51 0.610(15) 2_666
O51 C55 0.97(2) 2_666
O51 C53 1.39(3) .
O51 C55 1.464(19) .
O51 C53 1.56(3) 2_666
O51 O52B 1.59(3) 2_666
O52A C53 1.239(12) .
O52A C54 1.652(15) 2_666
O52B O51 1.59(3) 2_666
C53 C54 0.929(12) 2_666
C53 C55 1.123(13) 2_666
C53 C56 1.524(15) .
C53 O51 1.56(3) 2_666
C55 C54 1.529(16) .

loop_
_geom_torsion_atom_site_label_1
_geom_torsion_atom_site_label_2
_geom_torsion_atom_site_label_3
_geom_torsion_atom_site_label_4
_geom_torsion
_geom_torsion_site_symmetry_1
_geom_torsion_site_symmetry_2
_geom_torsion_site_symmetry_3
_geom_torsion_site_symmetry_4
C26 O6 C2 C13 -115.7(4) . . . .
C26 O6 C2 C11 68.5(4) . . . .
C8 N1 C3 C17 -1.6(4) . . . .
C8 N1 C3 C4 174.4(3) . . . .
C12 N0 C4 C18 0.6(4) . . . .
C12 N0 C4 C3 175.4(3) . . . .
N1 C3 C4 N0 174.9(3) . . . .
C17 C3 C4 N0 -10.2(5) . . . .
N1 C3 C4 C18 -11.7(5) . . . .
C17 C3 C4 C18 163.3(4) . . . .
C21 O4 C5 C7 4.3(5) . . . .
C21 O4 C5 C14 -175.9(3) . . . .
O4 C5 C7 C23 -178.6(3) . . . .
C14 C5 C7 C23 1.6(5) . . . .
C3 N1 C8 C15 1.0(4) . . . .
C3 N1 C8 C9 -179.7(3) . . . .
N1 C8 C9 O1 -15.6(5) . . . .
C15 C8 C9 O1 163.4(3) . . . .
N1 C8 C9 C24 164.6(3) . . . .
C15 C8 C9 C24 -16.4(5) . . . .
C16 O2 C10 C6 13.0(5) . . . .
C16 O2 C10 C14 -166.5(3) . . . .
C23 C6 C10 O2 -175.8(3) . . . .
C23 C6 C10 C14 3.7(5) . . . .
C27A O7 C11 C25 -101.9(7) . . . .
C27B O7 C11 C25 -30.1(7) . . . .
C27A O7 C11 C2 80.1(7) . . . .
C27B O7 C11 C2 151.9(6) . . . .
O6 C2 C11 O7 -4.0(5) . . . .
C13 C2 C11 O7 -179.8(3) . . . .
O6 C2 C11 C25 178.0(3) . . . .
C13 C2 C11 C25 2.2(5) . . . .
C4 N0 C12 C20 -0.6(4) . . . .
C4 N0 C12 C0 -173.7(3) . . . .
O0 C0 C12 N0 2.6(5) . . . .
C23 C0 C12 N0 178.2(3) . . . .
O0 C0 C12 C20 -168.4(4) . . . .
C23 C0 C12 C20 7.1(6) . . . .
C22 O3 C13 C2 -177.9(3) . . . .
C22 O3 C13 C1 3.0(5) . . . .
O6 C2 C13 O3 5.3(5) . . . .
C11 C2 C13 O3 -178.8(3) . . . .
O6 C2 C13 C1 -175.6(3) . . . .
C11 C2 C13 C1 0.4(5) . . . .
C24 C1 C13 O3 177.3(3) . . . .
C24 C1 C13 C2 -1.8(5) . . . .
C19 O5 C14 C5 112.9(3) . . . .
C19 O5 C14 C10 -73.1(4) . . . .
O4 C5 C14 O5 -5.3(5) . . . .
C7 C5 C14 O5 174.6(3) . . . .
O4 C5 C14 C10 -179.4(3) . . . .
C7 C5 C14 C10 0.5(5) . . . .
O2 C10 C14 O5 2.4(5) . . . .
C6 C10 C14 O5 -177.1(3) . . . .
O2 C10 C14 C5 176.4(3) . . . .
C6 C10 C14 C5 -3.2(5) . . . .
N1 C8 C15 C17 -0.1(4) . . . .
C9 C8 C15 C17 -179.2(3) . . . .
C8 C15 C17 C3 -0.8(4) . . . .
N1 C3 C17 C15 1.5(4) . . . .
C4 C3 C17 C15 -174.0(3) . . . .
N0 C4 C18 C20 -0.3(4) . . . .
C3 C4 C18 C20 -174.5(3) . . . .
N0 C12 C20 C18 0.4(4) . . . .
C0 C12 C20 C18 172.2(4) . . . .
C4 C18 C20 C12 0.0(4) . . . .
C5 C7 C23 C6 -1.0(5) . . . .
C5 C7 C23 C0 -177.7(3) . . . .
C10 C6 C23 C7 -1.7(5) . . . .
C10 C6 C23 C0 174.9(3) . . . .
O0 C0 C23 C7 44.1(4) . . . .
C12 C0 C23 C7 -131.5(3) . . . .
O0 C0 C23 C6 -132.5(3) . . . .
C12 C0 C23 C6 51.8(5) . . . .
C13 C1 C24 C25 0.7(5) . . . .
C13 C1 C24 C9 -175.7(3) . . . .
O1 C9 C24 C25 -40.4(5) . . . .
C8 C9 C24 C25 139.4(3) . . . .
O1 C9 C24 C1 136.0(3) . . . .
C8 C9 C24 C1 -44.2(4) . . . .
O7 C11 C25 C24 178.7(3) . . . .
C2 C11 C25 C24 -3.3(5) . . . .
C1 C24 C25 C11 1.9(5) . . . .
C9 C24 C25 C11 178.3(3) . . . .
C54 O52A C53 C55 -134(4) 2_666 . . 2_666
C54 O52A C53 O51 -164.8(17) 2_666 . . .
C54 O52A C53 C56 20.9(10) 2_666 . . .
C54 O52A C53 O51 -156.7(14) 2_666 . . 2_666
O51 O51 C53 C54 -135(4) 2_666 . . 2_666
C55 O51 C53 C54 9(2) 2_666 . . 2_666
C55 O51 C53 C54 -155.6(18) . . . 2_666
C53 O51 C53 C54 -135(4) 2_666 . . 2_666
O52B O51 C53 C54 23(3) 2_666 . . 2_666
O51 O51 C53 C55 -144(5) 2_666 . . 2_666
C55 O51 C53 C55 -164(2) . . . 2_666
C53 O51 C53 C55 -144(5) 2_666 . . 2_666
O52B O51 C53 C55 13.8(12) 2_666 . . 2_666
O51 O51 C53 O52A 21(4) 2_666 . . .
C55 O51 C53 O52A 165.3(13) 2_666 . . .
C55 O51 C53 O52A 0.8(19) . . . .
C53 O51 C53 O52A 21(4) 2_666 . . .
O51 O51 C53 C56 -164(4) 2_666 . . .
C55 O51 C53 C56 -19.5(14) 2_666 . . .
C55 O51 C53 C56 176.1(11) . . . .
C53 O51 C53 C56 -164(4) 2_666 . . .
O52B O51 C53 C56 -5.7(16) 2_666 . . .
C55 O51 C53 O51 144(5) 2_666 . . 2_666
C55 O51 C53 O51 -20(3) . . . 2_666
C53 O51 C53 O51 0.000(2) 2_666 . . 2_666
O52B O51 C53 O51 158(5) 2_666 . . 2_666
O51 O51 C55 C54 136(6) 2_666 . . .
C55 O51 C55 C54 136(6) 2_666 . . .
C53 O51 C55 C54 -178.4(12) . . . .
C53 O51 C55 C54 12.8(8) 2_666 . . .
O52B O51 C55 C54 5(3) 2_666 . . .
